data_7222450
loop_
_publ_author_name
'Mol\<canov, Kre\<simir'
'Stare, Jernej'
'Koji\'c-Prodi\'c, Biserka'
'Lecomte, Claude'
'Dahaoui, Slimane'
'Jelsch, Christian'
'Wenger, Emmanuel'
'\<Santi\'c, Ana'
'Zarychta, Bartosz'

_publ_section_title
;
 A polar/\pmodel of interactions explains face-to-face stacked quinoid
 rings: a case study of the crystal of potassium hydrogen chloranilate
 dihydrate
;
_journal_issue 45
_journal_name_full CrystEngComm
_journal_page_first 8645
_journal_paper_doi 10.1039/C5CE01037C
_journal_volume 17
_journal_year 2015
_chemical_formula_moiety 'C6 H5 Cl2 K O6'
_chemical_formula_sum 'C6 H5 Cl2 K O6'
_chemical_formula_weight 283.096
_space_group_IT_number 14
_symmetry_cell_setting monoclinic
_symmetry_space_group_name_Hall '-P 2ybc'
_symmetry_space_group_name_H-M 'P 1 21/c 1'
_atom_sites_solution_hydrogens difmap
_atom_sites_solution_primary direct
_atom_sites_solution_secondary difmap
_audit_creation_method MoPro12
_audit_update_record
;
2015-05-26 deposited with the CCDC.
2015-10-07 downloaded from the CCDC.
;
_cell_angle_alpha 90.
_cell_angle_beta 99.09(3)
_cell_angle_gamma 90.
_cell_formula_units_Z 4
_cell_length_a 9.986(9)
_cell_length_b 15.210(16)
_cell_length_c 6.350(6)
_cell_measurement_reflns_used 120
_cell_measurement_temperature 100(2)
_cell_measurement_theta_max 49.86
_cell_measurement_theta_min 4.92
_cell_volume 952.4(16)
_computing_cell_refinement 'APEX2, SADABS and SAINT (Bruker AXS Inc., Madison, Wisconsin, USA.)'
_computing_data_collection 'APEX2, SADABS and SAINT (Bruker AXS Inc., Madison, Wisconsin, USA.)'
_computing_data_reduction 'APEX2, SADABS and SAINT (Bruker AXS Inc., Madison, Wisconsin, USA.)'
_computing_molecular_graphics 'MoPro (J. Appl. Cryst. 2005, 38, 38-54)'
_computing_publication_material 'MoPro (J. Appl. Cryst. 2005, 38, 38-54)'
_computing_structure_refinement 'MoPro (J. Appl. Cryst. 2005, 38, 38-54)'
_computing_structure_solution SHELXL-97
_diffrn_ambient_temperature 100(2)
_diffrn_measured_fraction_theta_full 0.981
_diffrn_measured_fraction_theta_max 0.947
_diffrn_measurement_device_type 'Bruker D8 Venture'
_diffrn_measurement_method '\w scans'
_diffrn_radiation_monochromator graphite
_diffrn_radiation_source 'fine-focus sealed tube'
_diffrn_radiation_type MoK\a
_diffrn_radiation_wavelength 0.71073
_diffrn_reflns_av_R_equivalents 0.0432
_diffrn_reflns_av_sigmaI/netI 0.06870
_diffrn_reflns_limit_h_max 20
_diffrn_reflns_limit_h_min -20
_diffrn_reflns_limit_k_max 30
_diffrn_reflns_limit_k_min 0
_diffrn_reflns_limit_l_max 12
_diffrn_reflns_limit_l_min 0
_diffrn_reflns_number 179543
_diffrn_reflns_theta_full 32.61
_diffrn_reflns_theta_max 46.36
_diffrn_reflns_theta_min 2.46
_exptl_absorpt_coefficient_mu 1.123
_exptl_absorpt_correction_T_max 0.97206
_exptl_absorpt_correction_T_min 0.72542
_exptl_absorpt_correction_type analytical
_exptl_absorpt_process_details none
_exptl_crystal_colour 'dark red'
_exptl_crystal_density_diffrn 1.975
_exptl_crystal_density_method 'not measured'
_exptl_crystal_description rod
_exptl_crystal_F_000 568
_exptl_crystal_size_max 0.415
_exptl_crystal_size_mid 0.052
_exptl_crystal_size_min 0.031
_refine_diff_density_max 0.460
_refine_diff_density_min -0.360
_refine_diff_density_rms 0.065
_refine_ls_extinction_method none
_refine_ls_goodness_of_fit_ref 0.963
_refine_ls_hydrogen_treatment refxyz
_refine_ls_matrix_type full
_refine_ls_number_parameters 407
_refine_ls_number_reflns 7923
_refine_ls_number_restraints 5
_refine_ls_restrained_S_all 0.559
_refine_ls_R_factor_all 0.0253
_refine_ls_R_factor_gt 0.0130
_refine_ls_shift/su_max 0.000
_refine_ls_shift/su_mean 0.000
_refine_ls_structure_factor_coef Fsqd
_refine_ls_weighting_details 'calc w =1/[0.13*\s^2^(Fo^2^)]'
_refine_ls_weighting_scheme calc
_refine_ls_wR_factor_gt 0.0262
_refine_ls_wR_factor_ref 0.0272
_reflns_number_gt 5688
_reflns_number_total 7923
_reflns_threshold_expression >2.0sigma(I)
_cod_data_source_file c5ce01037c2.cif
_cod_data_source_block I
_cod_depositor_comments 'Adding full bibliography for 7222450.cif.'
_cod_original_cell_volume 952.(2)
_cod_original_sg_symbol_H-M 'P 21/c'
_cod_database_code 7222450

loop_
_symmetry_equiv_pos_as_xyz
'x, y, z'
'-x, y+1/2, -z+1/2'
'-x, -y, -z'
'x, -y+1/2, z+1/2'

loop_
_atom_local_axes_atom_label
_atom_local_axes_atom0
_atom_local_axes_ax1
_atom_local_axes_atom1
_atom_local_axes_atom2
_atom_local_axes_ax2
K1 O3 bZ K1 O6 X
CL1 C3 Z CL1 C4 X
CL2 C6 Z CL2 C1 X
O1 C1 bX O1 H1 Y
H1 O1 Z H1 C1 X
O2 C2 X O2 C3 Y
O3 C4 X O3 C3 Y
O4 C5 X O4 C6 Y
C1 C6 bX C1 C2 Y
C2 C3 bX C2 C1 Y
C3 C4 bX C3 C2 Y
C4 C3 bX C4 C5 Y
C5 C6 bX C5 C4 Y
C6 C1 bX C6 C5 Y
O5 H5A bX O5 H5B Y
H5A O5 Z H5A H5B X
H5B O5 Z H5B H5A X
O6 H6B bX O6 H6A Y
H6A O6 Z H6A H6B X
H6B O6 Z H6B H6A X

loop_
_atom_rho_multipole_atom_label
_atom_rho_multipole_coeff_Pv
_atom_rho_multipole_coeff_P00
_atom_rho_multipole_coeff_P11
_atom_rho_multipole_coeff_P1-1
_atom_rho_multipole_coeff_P10
_atom_rho_multipole_coeff_P20
_atom_rho_multipole_coeff_P21
_atom_rho_multipole_coeff_P2-1
_atom_rho_multipole_coeff_P22
_atom_rho_multipole_coeff_P2-2
_atom_rho_multipole_coeff_P30
_atom_rho_multipole_coeff_P31
_atom_rho_multipole_coeff_P3-1
_atom_rho_multipole_coeff_P32
_atom_rho_multipole_coeff_P3-2
_atom_rho_multipole_coeff_P33
_atom_rho_multipole_coeff_P3-3
_atom_rho_multipole_coeff_P40
_atom_rho_multipole_coeff_P41
_atom_rho_multipole_coeff_P4-1
_atom_rho_multipole_coeff_P42
_atom_rho_multipole_coeff_P4-2
_atom_rho_multipole_coeff_P43
_atom_rho_multipole_coeff_P4-3
_atom_rho_multipole_coeff_P44
_atom_rho_multipole_coeff_P4-4
_atom_rho_multipole_kappa
_atom_rho_multipole_kappa_prime1
_atom_rho_multipole_radial_slater_n0
_atom_rho_multipole_radial_slater_zeta0
_atom_rho_multipole_radial_slater_n1
_atom_rho_multipole_radial_slater_zeta1
_atom_rho_multipole_radial_slater_n2
_atom_rho_multipole_radial_slater_zeta2
_atom_rho_multipole_radial_slater_n3
_atom_rho_multipole_radial_slater_zeta3
_atom_rho_multipole_radial_slater_n4
_atom_rho_multipole_radial_slater_zeta4
K1 6.07927 0. 0. 0. 0. 0. 0. 0. 0. 0. 0. 0. 0. 0. 0. 0. 0. 0. 0. 0. 0. 0. 0. 0. 0. 0. 0.9928(13) 1. 6 1.750 6 1.750 6 1.750 6 1.750 6 1.750
CL1 7.14498 0. 0.018(8) 0.012(9) -0.043(8) -0.169(10) -0.001(9) -0.009(9) -0.007(9) -0.006(8) 0.138(12) 0.011(11) 0.005(11) 0.022(10) 0.001(11) -0.013(10) -0.019(10) 0.035(16) 0.004(11) -0.036(11) 0.022(14) -0.018(14) 0.020(14) 0.013(13) 0.020(13) 0.004(13) 1.0097(13) 1.01(2) 4 4.259 4 4.259 4 4.259 6 4.259 8 4.259
CL2 7.23215 0. 0.002(9) 0.007(9) -0.024(9) -0.185(11) -0.006(10) 0.001(9) 0.015(10) -0.012(9) 0.143(14) 0.017(12) -0.012(12) 0.009(12) 0.001(12) -0.008(11) -0.015(11) 0.000(17) -0.008(13) 0.001(13) 0.021(16) -0.040(15) 0.002(16) 0.028(15) -0.012(15) 0.031(15) 1.0010(13) 0.93(2) 4 4.259 4 4.259 4 4.259 6 4.259 8 4.259
O1 6.18235 0. -0.05410) 0.040(11) 0.003(10) -0.013(11) -0.005(10) 0.017(11) 0.007(10) 0.027(11) -0.016(11) -0.019(9) -0.005(10) 0.021(9) -0.008(10) -0.118(10) 0.000(10) 0. 0. 0. 0. 0. 0. 0. 0. 0. 0.9873(14) 0.82(2) 2 4.466 2 4.466 2 4.466 3 4.466 4 4.466
H1 0.72841 0. 0. 0. 0.102(9) 0.072(13) 0. 0. 0. 0. 0. 0. 0. 0. 0. 0. 0. 0. 0. 0. 0. 0. 0. 0. 0. 0. 1.179(18) 1.20(4) 1 2.000 1 2.000 2 2.000 2 2.000 2 2.000
O2 6.18504 0. -0.101(11) -0.029(11) 0.020(11) -0.053(11) -0.012(12) -0.010(10) -0.091(10) 0.009(12) -0.016(11) -0.024(10) 0.009(10) 0.011(10) -0.006(10) 0.047(9) 0.005(11) 0. 0. 0. 0. 0. 0. 0. 0. 0. 0.9922(14) 0.76(2) 2 4.466 2 4.466 2 4.466 3 4.466 4 4.466
O3 6.30328 0. -0.048(11) -0.002(11) 0.030(11) -0.090(11) -0.008(12) -0.013(10) -0.057(10) 0.010(12) 0.004(11) -0.040(10) 0.002(10) -0.004(10) -0.018(10) 0.048(9) 0.007(11) 0. 0. 0. 0. 0. 0. 0. 0. 0. 0.9786(13) 0.81(2) 2 4.466 2 4.466 2 4.466 3 4.466 4 4.466
O4 6.18187 0. -0.052(9) -0.018(10) -0.007(10) -0.112(11) -0.015(11) 0.005(10) -0.066(10) -0.016(11) -0.003(10) -0.022(9) 0.005(9) 0.018(9) -0.014(9) 0.036(9) 0.009(10) 0. 0. 0. 0. 0. 0. 0. 0. 0. 0.9941(14) 0.82(2) 2 4.466 2 4.466 2 4.466 3 4.466 4 4.466
C1 3.88448 0. 0.081(11) -0.013(11) 0.005(11) -0.224(11) -0.010(11) -0.013(11) -0.054(12) -0.056(12) -0.008(13) 0.040(11) -0.026(11) 0.014(13) 0.001(12) -0.286(14) -0.045(15) 0. 0. 0. 0. 0. 0. 0. 0. 0. 1.014(3) 0.960(17) 2 3.176 2 3.176 2 3.176 3 3.176 4 3.176
C2 4.03651 0. -0.086(11) -0.034(12) -0.004(11) -0.261(11) -0.020(12) -0.002(11) 0.066(12) -0.041(12) -0.009(13) 0.007(11) -0.034(12) 0.018(13) -0.023(13) -0.326(15) -0.056(17) 0. 0. 0. 0. 0. 0. 0. 0. 0. 0.998(3) 0.953(17) 2 3.176 2 3.176 2 3.176 3 3.176 4 3.176
C3 4.19933 0. 0.093(10) 0.023(11) -0.004(11) -0.086(11) 0.000(10) -0.008(11) -0.051(11) -0.003(12) -0.025(13) 0.024(11) 0.005(11) 0.008(12) -0.008(13) -0.256(14) -0.003(15) 0. 0. 0. 0. 0. 0. 0. 0. 0. 0.984(3) 0.953(19) 2 3.176 2 3.176 2 3.176 3 3.176 4 3.176
C4 3.81415 0. -0.024(11) -0.021(11) 0.002(11) -0.220(11) 0.010(11) 0.019(10) 0.034(12) -0.042(12) -0.013(13) 0.006(12) -0.001(11) -0.007(13) 0.001(13) -0.290(14) -0.017(16) 0. 0. 0. 0. 0. 0. 0. 0. 0. 1.020(3) 0.948(17) 2 3.176 2 3.176 2 3.176 3 3.176 4 3.176
C5 3.99684 0. -0.049(11) -0.014(11) 0.002(10) -0.238(11) 0.003(11) 0.001(10) 0.081(11) 0.002(12) -0.027(13) -0.034(11) 0.011(11) 0.000(13) 0.000(12) -0.312(14) -0.008(16) 0. 0. 0. 0. 0. 0. 0. 0. 0. 1.006(3) 0.954(17) 2 3.176 2 3.176 2 3.176 3 3.176 4 3.176
C6 4.08857 0. 0.064(11) 0.013(12) 0.000(11) -0.072(11) 0.017(10) -0.012(11) -0.048(11) -0.021(12) 0.038(13) 0.010(11) -0.009(11) 0.010(12) -0.007(13) -0.253(14) 0.001(15) 0. 0. 0. 0. 0. 0. 0. 0. 0. 1.000(3) 0.952(19) 2 3.176 2 3.176 2 3.176 3 3.176 4 3.176
O5 6.62381 0. 0.002(8) 0.000(6) 0.000(7) 0.055(8) 0.000(8) 0.000(8) -0.019(8) 0.000(7) 0.000(8) -0.031(8) 0.000(7) 0.000(6) -0.000(8) -0.120(9) 0.000(8) 0. 0. 0. 0. 0. 0. 0. 0. 0. 0.9599(9) 0.78(2) 2 4.466 2 4.466 2 4.466 3 4.466 4 4.466
H5A 0.67380 0. 0. 0. 0.092(4) 0. 0. 0. 0. 0. 0. 0. 0. 0. 0. 0. 0. 0. 0. 0. 0. 0. 0. 0. 0. 0. 1.286(11) 1.36(3) 1 2.000 1 2.000 2 2.000 2 2.000 2 2.000
H5B 0.67380 0. 0. 0. 0.092(4) 0. 0. 0. 0. 0. 0. 0. 0. 0. 0. 0. 0. 0. 0. 0. 0. 0. 0. 0. 0. 0. 1.286(11) 1.36(3) 1 2.000 1 2.000 2 2.000 2 2.000 2 2.000
O6 6.62381 0. 0.002(8) 0.000(6) 0.000(7) 0.055(8) 0.000(8) 0.000(8) -0.019(8) 0.000(7) 0.000(8) -0.031(8) 0.000(7) 0.000(6) -0.000(8) -0.120(9) 0.000(8) 0. 0. 0. 0. 0. 0. 0. 0. 0. 0.9599(9) 0.78(2) 2 4.466 2 4.466 2 4.466 3 4.466 4 4.466
H6A 0.67380 0. 0. 0. 0.092(4) 0. 0. 0. 0. 0. 0. 0. 0. 0. 0. 0. 0. 0. 0. 0. 0. 0. 0. 0. 0. 0. 1.286(11) 1.36(3) 1 2.000 1 2.000 2 2.000 2 2.000 2 2.000
H6B 0.67380 0. 0. 0. 0.092(4) 0. 0. 0. 0. 0. 0. 0. 0. 0. 0. 0. 0. 0. 0. 0. 0. 0. 0. 0. 0. 0. 1.286(11) 1.36(3) 1 2.000 1 2.000 2 2.000 2 2.000 2 2.000

loop_
_atom_site_type_symbol
_atom_site_label
_atom_site_fract_x
_atom_site_fract_y
_atom_site_fract_z
_atom_site_U_iso_or_equiv
_atom_site_adp_type
_atom_site_occupancy
_atom_site_calc_flag
_atom_site_refinement_flags_posn
_atom_site_refinement_flags_adp
K K1 0.186396(7) 0.941123(5) 0.157508(12) 0.0140(2) Uani 1 d . .
Cl CL1 0.002449(9) 0.591449(5) 0.156078(15) 0.0125(2) Uani 1 d . .
Cl CL2 -0.404750(9) 0.912499(6) 0.068374(15) 0.0137(2) Uani 1 d . .
O O1 -0.47161(5) 0.72261(3) 0.04959(8) 0.0140(2) Uani 1 d . .
H H1 -0.4847(9) 0.65970(15) 0.0527(15) 0.02071 Uani 1 d D U
O O2 -0.30064(5) 0.58972(3) 0.09661(8) 0.0137(2) Uani 1 d . .
O O3 0.07327(5) 0.78302(3) 0.19293(8) 0.0140(2) Uani 1 d . .
O O4 -0.10365(5) 0.91781(3) 0.11991(8) 0.0136(2) Uani 1 d . .
C C1 -0.34105(4) 0.74108(3) 0.08124(6) 0.0113(2) Uani 1 d . .
C C2 -0.24614(4) 0.66347(3) 0.10420(6) 0.0111(2) Uani 1 d . .
C C3 -0.10560(4) 0.68031(2) 0.13478(7) 0.0116(2) Uani 1 d . .
C C4 -0.04967(4) 0.76537(3) 0.15426(6) 0.0113(2) Uani 1 d . .
C C5 -0.14950(4) 0.84335(3) 0.12200(6) 0.0111(2) Uani 1 d . .
C C6 -0.29427(4) 0.82504(3) 0.09295(6) 0.0116(2) Uani 1 d . .
O O5 0.37095(3) 0.91526(2) 0.53399(6) 0.0173(2) Uani 1 d . .
H H5A 0.3369(7) 0.8944(5) 0.6595(7) 0.02526 Uani 1 d D U
H H5B 0.3727(8) 0.97813(15) 0.5549(13) 0.02607 Uani 1 d D U
O O6 0.28878(2) 0.82850(3) -0.12697(5) 0.0172(2) Uani 1 d . .
H H6A 0.2168(5) 0.7886(4) -0.1846(12) 0.02390 Uani 1 d D U
H H6B 0.3625(5) 0.7898(4) -0.0709(12) 0.02553 Uani 1 d D U

loop_
_atom_site_aniso_label
_atom_site_aniso_U_11
_atom_site_aniso_U_22
_atom_site_aniso_U_33
_atom_site_aniso_U_12
_atom_site_aniso_U_13
_atom_site_aniso_U_23
K1 0.0141(7) 0.0107(7) 0.0165(7) -0.000787(19) 0.00040(11) 0.00036(2)
CL1 0.0122(7) 0.0094(7) 0.0156(7) 0.00200(2) 0.00133(11) 0.00012(2)
CL2 0.0129(7) 0.0103(7) 0.0174(7) 0.00271(3) 0.00093(11) 0.00040(3)
O1 0.0104(7) 0.0115(7) 0.0197(7) -0.00083(12) 0.00079(17) 0.00042(13)
H1 0.01882 0.01349 0.02947 -0.00048 0.00272 0.00044
O2 0.0139(7) 0.0095(7) 0.0172(7) -0.00150(12) 0.00096(17) -0.00008(12)
O3 0.0103(7) 0.0118(7) 0.0195(7) -0.00051(12) 0.00095(17) 0.00085(13)
O4 0.0141(7) 0.0089(7) 0.0172(7) -0.00133(12) 0.00081(17) 0.00051(12)
C1 0.0110(7) 0.0094(7) 0.0131(7) -0.00015(10) 0.00106(15) 0.00031(10)
C2 0.0116(7) 0.0089(7) 0.0125(7) -0.00018(10) 0.00105(15) 0.00011(10)
C3 0.0109(7) 0.0089(7) 0.0148(7) 0.00046(10) 0.00111(15) 0.00014(10)
C4 0.0108(7) 0.0096(7) 0.0132(7) -0.00013(10) 0.00112(15) 0.00052(10)
C5 0.0115(7) 0.0089(7) 0.0126(7) -0.00035(10) 0.00099(15) 0.00030(10)
C6 0.0113(7) 0.0092(7) 0.0138(7) 0.00057(10) 0.00089(15) 0.00032(10)
O5 0.0181(7) 0.0138(7) 0.0195(7) 0.00279(9) 0.00187(15) 0.00109(11)
H5A 0.02698 0.02379 0.02476 -0.00213 0.00332 0.00298
H5B 0.02892 0.01554 0.03238 -0.00207 0.00064 -0.00130
O6 0.0125(7) 0.0162(7) 0.0222(7) 0.00007(8) 0.00101(15) 0.00040(9)
H6A 0.01873 0.02243 0.03000 -0.00535 0.00215 -0.00216
H6B 0.01824 0.02479 0.03301 0.00407 0.00241 0.00139

loop_
_atom_type_symbol
_atom_type_description
_atom_type_scat_dispersion_real
_atom_type_scat_dispersion_imag
_atom_type_scat_source
C C 0.0033 0.0000 'Su & Coppens. Acta. Cryst. (1997) A53, 749-762. '
H H 0.0000 0.0000 'Su & Coppens. Acta. Cryst. (1997) A53, 749-762. '
O O 0.0106 0.0000 'Su & Coppens. Acta. Cryst. (1997) A53, 749-762. '
Cl Cl 0.1484 0.0000 'Su & Coppens. Acta. Cryst. (1997) A53, 749-762. '

loop_
_geom_angle_atom_site_label_1
_geom_angle_atom_site_label_2
_geom_angle_atom_site_label_3
_geom_angle
O3 K1 O4 57.79(3)
O3 K1 O6 72.95(3)
O3 K1 O5 91.81(3)
O4 K1 O6 109.59(3)
O4 K1 O5 124.60(5)
O6 K1 O5 101.91(3)
C1 O1 H1 110.(2)
C6 C1 C2 121.73(5)
C3 C2 C1 117.93(5)
C4 C3 C2 123.51(5)
C6 C5 C4 118.56(5)
H5B O5 H5A 102.(3)
H6B O6 H6A 104.(3)

loop_
_geom_bond_atom_site_label_1
_geom_bond_atom_site_label_2
_geom_bond_distance
K1 O3 2.681(3)
K1 O4 2.890(3)
K1 O6 2.798(3)
K1 O5 2.806(3)
CL1 C3 1.7214(18)
CL2 C6 1.7196(18)
O1 C1 1.3178(13)
O1 H1 0.9664(14)
O2 C2 1.2444(13)
O3 K1 2.681(3)
O3 C4 1.2428(13)
O4 K1 2.890(3)
O4 C5 1.2224(13)
C1 C6 1.3578(14)
C1 C2 1.5063(16)
C2 C3 1.4096(14)
C3 C4 1.4068(15)
C4 C5 1.5422(16)
C5 C6 1.4552(14)
O5 K1 2.806(3)
O5 H5B 0.9651(14)
O5 H5A 0.9680(13)
O6 K1 2.798(3)
O6 H6B 0.9659(14)
O6 H6A 0.9667(14)

loop_
_geom_hbond_atom_site_label_D
_geom_hbond_atom_site_label_H
_geom_hbond_atom_site_label_A
_geom_hbond_distance_DH
_geom_hbond_distance_HA
_geom_hbond_distance_DA
_geom_hbond_angle_DHA
_geom_hbond_site_symmetry_A
O1 H1 O5 0.9664(14) 1.827(2) 2.613(3) 136.4(6) 4_464
O1 H1 O2 0.9664(14) 2.104(3) 2.632(3) 112.7(5) 1_555
O5 H5B O2 0.9651(14) 2.026(3) 2.835(3) 140.1(6) 2_555
O5 H5A O6 0.9680(13) 1.8109(18) 2.758(2) 165.3(3) 1_556
O6 H6A CL1 0.9667(14) 2.872(3) 3.211(3) 101.7(4) 4_564
O6 H6A O3 0.9667(14) 1.870(2) 2.835(3) 176.53(6) 4_564
O6 H6B O1 0.9659(14) 1.993(2) 2.954(3) 173.22(10) 1_655

loop_
_geom_torsion_atom_site_label_1
_geom_torsion_atom_site_label_2
_geom_torsion_atom_site_label_3
_geom_torsion_atom_site_label_4
_geom_torsion
K1 O3 C4 C3 167.35(4)
K1 O3 C4 C5 -11.82(2)
K1 O4 C5 C6 -176.72(4)
K1 O4 C5 C4 2.56(2)
CL1 C3 C4 O3 -2.44(3)
CL1 C3 C4 C5 176.736(12)
CL1 C3 C2 O2 2.07(3)
CL1 C3 C2 C1 -178.84(4)
CL2 C6 C1 O1 0.42(3)
CL2 C6 C1 C2 -179.47(4)
CL2 C6 C5 O4 -3.42(3)
CL2 C6 C5 C4 177.29(4)
O1 C1 C6 C5 -178.24(5)
O1 C1 C2 O2 -1.84(3)
O1 C1 C2 C3 178.982(17)
H1 O1 C1 C6 -177.3(3)
H1 O1 C1 C2 2.6(5)
O2 C2 C3 C4 -176.188(19)
O2 C2 C1 C6 178.06(3)
O3 K1 O4 C5 -5.31(5)
O3 K1 O6 H6B -80.9(4)
O3 K1 O6 H6A 35.7(5)
O3 K1 O5 H5B -151.4(5)
O3 K1 O5 H5A -48.1(5)
O3 C4 C3 C2 175.805(19)
O3 C4 C5 O4 5.39(3)
O3 C4 C5 C6 -175.296(17)
O4 K1 O3 C4 9.15(5)
O4 K1 O6 H6B -126.4(5)
O4 K1 O6 H6A -9.8(4)
O4 K1 O5 H5B -100.1(5)
O4 K1 O5 H5A 3.1(4)
O4 C5 C6 C1 175.27(2)
O4 C5 C4 C3 -173.86(2)
C1 C6 C5 C4 -4.01(3)
C1 C2 C3 C4 2.89(3)
C2 C3 C4 C5 -5.02(3)
C2 C1 C6 C5 1.87(3)
C3 C4 C5 C6 5.45(3)
C3 C2 C1 C6 -1.12(3)
C4 O3 K1 O6 -118.27(3)
C4 O3 K1 O5 139.83(4)
C5 O4 K1 O6 48.39(3)
C5 O4 K1 O5 -72.39(3)
O5 K1 O6 H6B 7.3(4)
O5 K1 O6 H6A 123.9(5)
H5A O5 K1 O6 -121.1(5)
H5B O5 K1 O6 135.7(5)

loop_
_atom_site_anharm_gc_c_label
_atom_site_anharm_gc_c_111
_atom_site_anharm_gc_c_222
_atom_site_anharm_gc_c_333
_atom_site_anharm_gc_c_112
_atom_site_anharm_gc_c_122
_atom_site_anharm_gc_c_113
_atom_site_anharm_gc_c_133
_atom_site_anharm_gc_c_223
_atom_site_anharm_gc_c_233
_atom_site_anharm_gc_c_123
K1 1.75E-04 -1.33E-05 -8.10E-05 -5.38E-05 4.77E-05 -5.88E-05 2.09E-04 -2.37E-05 -1.91E-04 -3.95E-05
